data_7216950
loop_
_publ_author_name
'Blockhuys, Frank'
'Hinchley, Sarah L.'
'Robertson, Heather E.'
'Blake, Alexander J.'
'McNab, Hamish'
'Despinoy, Xavier L. M.'
'Harris, Steven G.'
'Rankin, David W. H.'

_publ_section_title
;
 Pyrrolizin-3-one and its 1,2-dihydro derivative: structures of the free
 molecules determined by electron diffraction and ab initio calculations
 and in the crystal by X-ray diffractionElectronic supplementary
 information (ESI) available: further experimental data. See
 http://www.rsc.org/suppdata/p2/b1/b102475m/
;
_journal_issue 11
_journal_name_full 'Journal of the Chemical Society, Perkin Transactions 2'
_journal_page_first 2195
_journal_paper_doi 10.1039/b102475m
_journal_year 2001
_chemical_formula_moiety 'C7 H7 N O'
_chemical_formula_sum 'C7 H7 N O'
_chemical_formula_weight 121.14
_chemical_name_systematic
; 
? 
;
_space_group_IT_number 14
_symmetry_cell_setting monoclinic
_symmetry_space_group_name_Hall '-P 2yab'
_symmetry_space_group_name_H-M 'P 1 21/a 1'
_atom_sites_solution_hydrogens geom
_atom_sites_solution_primary direct
_audit_creation_method SHELXL
_cell_angle_alpha 90.00
_cell_angle_beta 109.78(5)
_cell_angle_gamma 90.00
_cell_formula_units_Z 4
_cell_length_a 6.629(5)
_cell_length_b 12.996(9)
_cell_length_c 7.373(5)
_cell_measurement_reflns_used 33
_cell_measurement_temperature 150(2)
_cell_measurement_theta_max 16
_cell_measurement_theta_min 14
_cell_volume 597.7(8)
_computing_cell_refinement 'Stoe DIF4'
_computing_data_collection 'Stoe DIF4'
_computing_data_reduction 'Stoe REDU4'
_computing_molecular_graphics 'SHELXTL/PC (Sheldrick, 1992)'
_computing_publication_material 'SHELXL-93; PLATON (Spek, 2001)'
_computing_structure_refinement 'SHELXL-93 (Sheldrick, 1993)'
_computing_structure_solution 'SHELXS-86 (Sheldrick, 1990)'
_diffrn_ambient_temperature 150(2)
_diffrn_measured_fraction_theta_full 0.989
_diffrn_measured_fraction_theta_max 0.989
_diffrn_measurement_device 'Stoe Stadi-4'
_diffrn_measurement_method '\w-2\q scans'
_diffrn_radiation_monochromator graphite
_diffrn_radiation_source 'fine-focus sealed tube'
_diffrn_radiation_type MoK\a
_diffrn_radiation_wavelength 0.71073
_diffrn_reflns_av_R_equivalents 0.024
_diffrn_reflns_av_sigmaI/netI 0.019
_diffrn_reflns_limit_h_max 7
_diffrn_reflns_limit_h_min -7
_diffrn_reflns_limit_k_max 15
_diffrn_reflns_limit_k_min -1
_diffrn_reflns_limit_l_max 8
_diffrn_reflns_limit_l_min 0
_diffrn_reflns_number 2574
_diffrn_reflns_theta_full 25.01
_diffrn_reflns_theta_max 25.01
_diffrn_reflns_theta_min 2.94
_diffrn_standards_decay_% 3%
_diffrn_standards_interval_time 60
_diffrn_standards_number 3
_exptl_absorpt_coefficient_mu 0.092
_exptl_absorpt_correction_type none
_exptl_crystal_colour 'Pale yellow'
_exptl_crystal_density_diffrn 1.346
_exptl_crystal_description 'Hexagonal prism'
_exptl_crystal_F_000 256
_exptl_crystal_size_max 0.47
_exptl_crystal_size_mid 0.47
_exptl_crystal_size_min 0.26
_refine_diff_density_max 0.22
_refine_diff_density_min -0.22
_refine_diff_density_rms 0.04
_refine_ls_extinction_coef 0.053(7)
_refine_ls_extinction_expression Fc^*^=kFc[1+0.001xFc^2^\l^3^/sin(2\q)]^-1/4^
_refine_ls_extinction_method SHELXL
_refine_ls_goodness_of_fit_all 1.089
_refine_ls_goodness_of_fit_obs 1.123
_refine_ls_hydrogen_treatment 'refined x,y,z and U(iso)'
_refine_ls_matrix_type full
_refine_ls_number_parameters 111
_refine_ls_number_reflns 1048
_refine_ls_number_restraints 0
_refine_ls_restrained_S_all 1.114
_refine_ls_restrained_S_obs 1.123
_refine_ls_R_factor_all 0.0415
_refine_ls_R_factor_obs 0.0340
_refine_ls_shift/esd_max 0.001
_refine_ls_shift/esd_mean 0.000
_refine_ls_structure_factor_coef Fsqd
_refine_ls_weighting_details 'w=1/[\s^2^(Fo^2^)+(0.0512P)^2^+0.1435P] where P=(Fo^2^+2Fc^2^)/3'
_refine_ls_weighting_scheme calc
_refine_ls_wR_factor_all 0.0937
_refine_ls_wR_factor_obs 0.0874
_reflns_number_observed 914
_reflns_number_total 1052
_reflns_observed_criterion >2sigma(I)
_cod_data_source_file b102475m.txt
_cod_data_source_block DIHYPZ
_cod_depositor_comments
;
The following automatic conversions were performed:

'_symmetry_cell_setting' value 'Monoclinic' changed to 'monoclinic'
according to
/usr/data/users/saulius/automatic-downloads/retrospective/RSC/lib/dictionaries/cif_core.dic
dictionary named 'cif_core.dic' version 2.4.2 from 2011-04-26.

Automatic conversion script
Id: cif_fix_values 2281 2013-09-26 08:29:07Z andrius 

The following automatic conversions were performed:

'_refine_ls_weighting_scheme' value 'calc
w=1/[\s^2^(Fo^2^)+(0.0512P)^2^+0.1435P] where P=(Fo^2^+2Fc^2^)/3' was
changed to 'calc'. New tag '_refine_ls_weighting_details' was
created. The value of the new tag was set to
'w=1/[\s^2^(Fo^2^)+(0.0512P)^2^+0.1435P] where P=(Fo^2^+2Fc^2^)/3'.

Automatic conversion script
Id: cif_fix_values 3143 2015-03-26 13:38:13Z robertas 
;
_cod_original_cell_volume 597.7(7)
_cod_original_sg_symbol_H-M P2(1)/a
_cod_database_code 7216950

loop_
_symmetry_equiv_pos_as_xyz
'x, y, z'
'-x+1/2, y+1/2, -z'
'-x, -y, -z'
'x-1/2, -y-1/2, z'

loop_
_atom_site_aniso_label
_atom_site_aniso_U_11
_atom_site_aniso_U_22
_atom_site_aniso_U_33
_atom_site_aniso_U_23
_atom_site_aniso_U_13
_atom_site_aniso_U_12
C1 0.0247(7) 0.0260(7) 0.0286(8) 0.0015(6) 0.0111(6) 0.0042(6)
C2 0.0312(8) 0.0183(7) 0.0266(7) 0.0006(5) 0.0123(6) 0.0024(5)
C3 0.0267(8) 0.0185(6) 0.0230(7) -0.0032(5) 0.0122(6) -0.0016(5)
O3 0.0272(6) 0.0286(6) 0.0373(6) -0.0005(4) 0.0098(4) -0.0071(4)
N4 0.0218(6) 0.0179(6) 0.0228(6) -0.0007(4) 0.0080(5) 0.0008(4)
C5 0.0287(8) 0.0219(7) 0.0234(7) 0.0009(5) 0.0082(6) 0.0060(6)
C6 0.0403(9) 0.0179(7) 0.0254(7) 0.0006(6) 0.0149(6) 0.0018(6)
C7 0.0311(8) 0.0226(7) 0.0296(7) -0.0027(6) 0.0144(6) -0.0052(6)
C7A 0.0214(7) 0.0222(7) 0.0227(7) -0.0035(5) 0.0101(5) -0.0008(5)

loop_
_atom_site_label
_atom_site_type_symbol
_atom_site_fract_x
_atom_site_fract_y
_atom_site_fract_z
_atom_site_U_iso_or_equiv
_atom_site_thermal_displace_type
_atom_site_occupancy
_atom_site_calc_flag
C1 C 0.7561(2) 0.92835(11) 0.4017(2) 0.0259(4) Uani 1 d
H1A H 0.8598(26) 0.9019(12) 0.3441(23) 0.034(4) Uiso 1 d
H1B H 0.8336(25) 0.9428(11) 0.5420(24) 0.027(4) Uiso 1 d
C2 C 0.5680(2) 0.85243(10) 0.3707(2) 0.0247(4) Uani 1 d
H2A H 0.5501(26) 0.8318(13) 0.4936(24) 0.034(4) Uiso 1 d
H2B H 0.5843(26) 0.7904(13) 0.3055(22) 0.031(4) Uiso 1 d
C3 C 0.3664(2) 0.90699(10) 0.2472(2) 0.0218(3) Uani 1 d
O3 O 0.1828(2) 0.87559(7) 0.18696(15) 0.0313(3) Uani 1 d
N4 N 0.4287(2) 1.00544(8) 0.21400(15) 0.0207(3) Uani 1 d
C5 C 0.3263(2) 1.09117(10) 0.1117(2) 0.0248(4) Uani 1 d
H5 H 0.1786(29) 1.0920(12) 0.0446(23) 0.030(4) Uiso 1 d
C6 C 0.4829(2) 1.16275(10) 0.1327(2) 0.0269(4) Uani 1 d
H6 H 0.4597(27) 1.2294(13) 0.0731(23) 0.035(4) Uiso 1 d
C7 C 0.6855(2) 1.12049(10) 0.2497(2) 0.0267(4) Uani 1 d
H7 H 0.8235(29) 1.1557(14) 0.2890(24) 0.038(4) Uiso 1 d
C7A C 0.6475(2) 1.02320(10) 0.2971(2) 0.0214(3) Uani 1 d

loop_
_atom_type_symbol
_atom_type_description
_atom_type_scat_dispersion_real
_atom_type_scat_dispersion_imag
_atom_type_scat_source
C C 0.0033 0.0016 'International Tables Vol C Tables 4.2.6.8 and 6.1.1.4'
H H 0.0000 0.0000 'International Tables Vol C Tables 4.2.6.8 and 6.1.1.4'
N N 0.0061 0.0033 'International Tables Vol C Tables 4.2.6.8 and 6.1.1.4'
O O 0.0106 0.0060 'International Tables Vol C Tables 4.2.6.8 and 6.1.1.4'

loop_
_geom_angle_atom_site_label_1
_geom_angle_atom_site_label_2
_geom_angle_atom_site_label_3
_geom_angle
C7A C1 C2 103.03(12)
C3 C2 C1 107.09(12)
O3 C3 N4 124.35(13)
O3 C3 C2 129.26(13)
N4 C3 C2 106.38(12)
C5 N4 C7A 110.62(12)
C5 N4 C3 135.58(13)
C7A N4 C3 113.76(11)
C6 C5 N4 105.80(14)
C5 C6 C7 109.20(13)
C7A C7 C6 107.04(13)
C7 C7A N4 107.34(12)
C7 C7A C1 142.92(13)
N4 C7A C1 109.71(12)
C7A C1 H1A 110.3(9)
C2 C1 H1A 111.1(10)
C7A C1 H1B 111.4(9)
C2 C1 H1B 112.2(9)
H1A C1 H1B 108.7(13)
C3 C2 H2A 108.8(10)
C1 C2 H2A 112.2(10)
C3 C2 H2B 108.5(10)
C1 C2 H2B 112.8(9)
H2A C2 H2B 107.4(13)
C6 C5 H5 132.3(10)
N4 C5 H5 121.9(10)
C5 C6 H6 124.4(10)
C7 C6 H6 126.3(10)
C7A C7 H7 126.7(11)
C6 C7 H7 126.3(11)

loop_
_geom_bond_atom_site_label_1
_geom_bond_atom_site_label_2
_geom_bond_distance
C1 C7A 1.502(2)
C1 C2 1.545(2)
C2 C3 1.515(2)
C3 O3 1.216(2)
C3 N4 1.392(2)
N4 C5 1.387(2)
N4 C7A 1.390(2)
C5 C6 1.363(2)
C6 C7 1.437(2)
C7 C7A 1.358(2)
C1 H1A 0.984(16)
C1 H1B 1.005(16)
C2 H2A 0.990(16)
C2 H2B 0.963(16)
C5 H5 0.936(18)
C6 H6 0.960(17)
C7 H7 0.975(18)

loop_
_geom_torsion_atom_site_label_1
_geom_torsion_atom_site_label_2
_geom_torsion_atom_site_label_3
_geom_torsion_atom_site_label_4
_geom_torsion
C7A C1 C2 C3 1.40(13)
C1 C2 C3 O3 179.31(12)
C1 C2 C3 N4 -1.49(14)
O3 C3 N4 C5 -2.3(2)
C2 C3 N4 C5 178.49(13)
O3 C3 N4 C7A -179.74(12)
C2 C3 N4 C7A 1.01(14)
C7A N4 C5 C6 -0.39(14)
C3 N4 C5 C6 -177.93(13)
N4 C5 C6 C7 0.11(14)
C5 C6 C7 C7A 0.20(15)
C6 C7 C7A N4 -0.43(14)
C6 C7 C7A C1 177.6(2)
C5 N4 C7A C7 0.52(14)
C3 N4 C7A C7 178.64(10)
C5 N4 C7A C1 -178.20(10)
C3 N4 C7A C1 -0.08(14)
C2 C1 C7A C7 -178.8(2)
C2 C1 C7A N4 -0.85(13)
